data_1504540
loop_
_publ_author_name
'Osorio-Lozada, Antonio'
'Olivo, Horacio F.'

_publ_section_title
;
 Indene-based thiazolidinethione chiral auxiliary for propionate and
 acetate aldol additions.
;
_journal_issue 4
_journal_name_full 'Organic letters'
_journal_page_first 617
_journal_page_last 620
_journal_paper_doi 10.1021/ol702980p
_journal_volume 10
_journal_year 2008
_chemical_absolute_configuration ad
_chemical_formula_moiety 'C17 H15 N O3 S2'
_chemical_formula_sum 'C17 H15 N O3 S2'
_chemical_formula_weight 345.42
_chemical_name_systematic
; 
 ? 
;
_space_group_IT_number 19
_symmetry_cell_setting orthorhombic
_symmetry_space_group_name_Hall 'P 2ac 2ab'
_symmetry_space_group_name_H-M 'P 21 21 21'
_atom_sites_solution_hydrogens geom
_atom_sites_solution_primary direct
_atom_sites_solution_secondary difmap
_audit_creation_method SHELXL-97
_cell_angle_alpha 90.00
_cell_angle_beta 90.00
_cell_angle_gamma 90.00
_cell_formula_units_Z 4
_cell_length_a 4.8545(6)
_cell_length_b 14.9915(16)
_cell_length_c 22.480(3)
_cell_measurement_reflns_used 4923
_cell_measurement_temperature 200(2)
_cell_measurement_theta_max 26.0
_cell_measurement_theta_min 1.0
_cell_volume 1636.0(3)
_computing_cell_refinement 'HKL Scalepack (Otwinowski & Minor, 1997)'
_computing_data_collection 'Collect (Nonius BV, 1997-2000)'
_computing_data_reduction 'HKL Denzo, Scalepack (Otwinowski & Minor, 1997)'
_computing_molecular_graphics 'SHELXTL v6.1 (Sheldrick, 1997)'
_computing_publication_material 'SHELXTL v6.1 (Sheldrick, 1997)'
_computing_structure_refinement 'SHELXTL v6.1 (Sheldrick, 1997)'
_computing_structure_solution 'SHELXTL v6.1 (Sheldrick, 1997)'
_diffrn_ambient_temperature 200(2)
_diffrn_detector_area_resol_mean 9
_diffrn_measured_fraction_theta_full 0.995
_diffrn_measured_fraction_theta_max 0.995
_diffrn_measurement_device_type 'Nonius KappaCCD'
_diffrn_measurement_method 'CCD phi and omega scans'
_diffrn_radiation_monochromator graphite
_diffrn_radiation_source 'fine-focus sealed tube'
_diffrn_radiation_type MoK\a
_diffrn_radiation_wavelength 0.71073
_diffrn_reflns_av_R_equivalents 0.0742
_diffrn_reflns_av_sigmaI/netI 0.0569
_diffrn_reflns_limit_h_max 5
_diffrn_reflns_limit_h_min -5
_diffrn_reflns_limit_k_max 16
_diffrn_reflns_limit_k_min -15
_diffrn_reflns_limit_l_max 24
_diffrn_reflns_limit_l_min -24
_diffrn_reflns_number 17991
_diffrn_reflns_theta_full 22.50
_diffrn_reflns_theta_max 22.5
_diffrn_reflns_theta_min 3.0
_diffrn_standards_number 0
_exptl_absorpt_coefficient_mu 0.339
_exptl_absorpt_correction_T_max 0.9916
_exptl_absorpt_correction_T_min 0.9022
_exptl_absorpt_correction_type multi-scan
_exptl_absorpt_process_details 'HKL Scalepack (Otwinowski & Minor, 1997)'
_exptl_crystal_colour colorless
_exptl_crystal_density_diffrn 1.402
_exptl_crystal_density_method 'not measured'
_exptl_crystal_description plate
_exptl_crystal_F_000 720
_exptl_crystal_size_max 0.31
_exptl_crystal_size_mid 0.12
_exptl_crystal_size_min 0.03
_refine_diff_density_max 0.200
_refine_diff_density_min -0.207
_refine_diff_density_rms 0.048
_refine_ls_abs_structure_details 'Flack H D (1983), Acta Cryst. A39, 876-881'
_refine_ls_abs_structure_Flack -0.12(14)
_refine_ls_extinction_method none
_refine_ls_goodness_of_fit_ref 1.167
_refine_ls_hydrogen_treatment constr
_refine_ls_matrix_type full
_refine_ls_number_parameters 209
_refine_ls_number_reflns 2123
_refine_ls_number_restraints 0
_refine_ls_restrained_S_all 1.167
_refine_ls_R_factor_all 0.0792
_refine_ls_R_factor_gt 0.0478
_refine_ls_shift/su_max 0.000
_refine_ls_shift/su_mean 0.000
_refine_ls_structure_factor_coef Fsqd
_refine_ls_weighting_details 'calc w=1/[\s^2^(Fo^2^)+(0.0280P)^2^+0.9061P] where P=(Fo^2^+2Fc^2^)/3'
_refine_ls_weighting_scheme calc
_refine_ls_wR_factor_gt 0.0868
_refine_ls_wR_factor_ref 0.0984
_reflns_number_gt 1630
_reflns_number_total 2123
_reflns_threshold_expression >2sigma(I)
_cod_data_source_file ol702980p-file004.cif
_cod_data_source_block oli71
_cod_depositor_comments
;
The following automatic conversions were performed:

'_symmetry_cell_setting' value 'Orthorhombic' changed to
'orthorhombic' according to
/home/saulius/struct/CIF-dictionaries/cif_core.dic dictionary named
'cif_core.dic' version 2.4.1 from 2010-06-29.

Automatic conversion script
Id: cif_fix_values 1715 2011-07-08 13:25:40Z adriana 
;
_cod_original_sg_symbol_Hall 'P 2ac 2ab '
_cod_original_sg_symbol_H-M 'P 21 21 21 '
_cod_database_code 1504540

loop_
_symmetry_equiv_pos_as_xyz
'x, y, z'
'-x+1/2, -y, z+1/2'
'-x, y+1/2, -z+1/2'
'x+1/2, -y+1/2, -z'

loop_
_atom_site_label
_atom_site_type_symbol
_atom_site_fract_x
_atom_site_fract_y
_atom_site_fract_z
_atom_site_U_iso_or_equiv
_atom_site_adp_type
_atom_site_occupancy
_atom_site_symmetry_multiplicity
_atom_site_calc_flag
_atom_site_refinement_flags
S1" S 0.3554(3) 0.00851(8) 0.24286(5) 0.0521(4) Uani 1 1 d .
C2" C 0.4517(10) 0.0950(3) 0.1966(2) 0.0435(13) Uani 1 1 d .
S2" S 0.6868(3) 0.16784(9) 0.21836(6) 0.0563(4) Uani 1 1 d .
N3" N 0.3261(8) 0.0881(2) 0.14201(16) 0.0384(9) Uani 1 1 d .
C3A" C 0.1946(10) 0.0002(3) 0.13072(19) 0.0439(12) Uani 1 1 d .
H3A" H 0.0286 0.0083 0.1049 0.053 Uiso 1 1 calc R
C3B" C 0.3747(10) -0.0713(3) 0.1054(2) 0.0433(13) Uani 1 1 d .
C4" C 0.5467(10) -0.0674(4) 0.0558(2) 0.0535(15) Uani 1 1 d .
H4" H 0.5673 -0.0134 0.0342 0.064 Uiso 1 1 calc R
C5" C 0.6885(12) -0.1443(4) 0.0385(2) 0.0640(15) Uani 1 1 d .
H5" H 0.8086 -0.1424 0.0051 0.077 Uiso 1 1 calc R
C6" C 0.6545(12) -0.2226(4) 0.0696(3) 0.0636(15) Uani 1 1 d .
H6" H 0.7494 -0.2747 0.0571 0.076 Uiso 1 1 calc R
C7" C 0.4837(12) -0.2263(4) 0.1189(3) 0.0594(16) Uani 1 1 d .
H7" H 0.4632 -0.2804 0.1404 0.071 Uiso 1 1 calc R
C7A" C 0.3450(11) -0.1513(3) 0.1362(2) 0.0487(13) Uani 1 1 d .
C7B" C 0.1414(12) -0.1398(3) 0.1861(2) 0.0566(14) Uani 1 1 d .
H7A" H 0.2135 -0.1654 0.2236 0.068 Uiso 1 1 calc R
H7B" H -0.0363 -0.1688 0.1764 0.068 Uiso 1 1 calc R
C8A" C 0.1080(10) -0.0384(3) 0.1911(2) 0.0474(14) Uani 1 1 d .
H8A" H -0.0851 -0.0214 0.2016 0.057 Uiso 1 1 calc R
C1 C 0.3090(10) 0.1537(3) 0.0972(2) 0.0431(12) Uani 1 1 d .
O1 O 0.2657(7) 0.1280(2) 0.04684(15) 0.0525(10) Uani 1 1 d .
C2 C 0.3320(11) 0.2503(3) 0.11402(19) 0.0425(12) Uani 1 1 d .
H2A H 0.5287 0.2651 0.1201 0.051 Uiso 1 1 calc R
H2B H 0.2355 0.2598 0.1523 0.051 Uiso 1 1 calc R
C3 C 0.2130(10) 0.3132(3) 0.0681(2) 0.0424(12) Uani 1 1 d .
H3A H 0.3117 0.3054 0.0294 0.051 Uiso 1 1 calc R
O3 O -0.0686(6) 0.2890(2) 0.06132(14) 0.0508(9) Uani 1 1 d .
H3B H -0.1311 0.3117 0.0299 0.076 Uiso 1 1 calc R
C3' C 0.2392(10) 0.4082(3) 0.0885(2) 0.0419(13) Uani 1 1 d .
C4' C 0.0734(11) 0.4513(4) 0.1317(2) 0.0549(15) Uani 1 1 d .
H4' H -0.0724 0.4251 0.1538 0.066 Uiso 1 1 calc R
C5' C 0.1599(13) 0.5350(4) 0.1355(2) 0.0616(15) Uani 1 1 d .
H5' H 0.0815 0.5789 0.1609 0.074 Uiso 1 1 calc R
O1' O 0.3752(8) 0.5496(2) 0.09836(17) 0.0627(10) Uani 1 1 d .
C2' C 0.4181(11) 0.4702(4) 0.0694(2) 0.0565(15) Uani 1 1 d .
H2' H 0.5552 0.4605 0.0400 0.068 Uiso 1 1 calc R

loop_
_atom_site_aniso_label
_atom_site_aniso_U_11
_atom_site_aniso_U_22
_atom_site_aniso_U_33
_atom_site_aniso_U_23
_atom_site_aniso_U_13
_atom_site_aniso_U_12
S1" 0.0534(8) 0.0510(8) 0.0518(8) 0.0102(7) 0.0044(7) -0.0012(8)
C2" 0.041(3) 0.033(3) 0.057(3) -0.001(3) 0.004(3) 0.006(3)
S2" 0.0643(9) 0.0463(8) 0.0584(8) 0.0006(7) -0.0132(8) -0.0047(8)
N3" 0.040(2) 0.037(2) 0.039(2) 0.006(2) -0.001(2) -0.003(2)
C3A" 0.041(3) 0.038(3) 0.052(3) 0.004(2) -0.004(3) -0.004(3)
C3B" 0.033(3) 0.041(3) 0.056(3) -0.002(3) 0.000(3) -0.005(3)
C4" 0.056(3) 0.047(4) 0.057(4) -0.001(3) -0.008(3) -0.005(3)
C5" 0.063(4) 0.065(4) 0.064(4) -0.011(3) 0.005(3) -0.002(4)
C6" 0.072(4) 0.045(4) 0.074(4) -0.015(3) -0.008(4) 0.002(4)
C7" 0.068(4) 0.037(3) 0.073(4) -0.004(3) -0.006(3) -0.006(3)
C7A" 0.045(3) 0.031(3) 0.070(4) -0.001(3) -0.014(3) -0.003(3)
C7B" 0.047(3) 0.044(3) 0.079(4) 0.009(3) 0.004(3) -0.006(3)
C8A" 0.036(3) 0.048(3) 0.059(3) 0.008(3) -0.001(3) -0.004(3)
C1 0.035(3) 0.047(3) 0.047(3) 0.007(3) 0.001(3) 0.000(3)
O1 0.070(3) 0.0439(19) 0.044(2) 0.0018(17) -0.0035(18) 0.0013(18)
C2 0.045(3) 0.031(3) 0.051(3) 0.004(2) -0.003(3) -0.001(3)
C3 0.046(3) 0.039(3) 0.042(3) 0.003(2) -0.003(3) 0.004(3)
O3 0.047(2) 0.051(2) 0.055(2) 0.0059(18) -0.0086(17) -0.0021(18)
C3' 0.047(3) 0.040(3) 0.039(3) 0.006(3) 0.000(2) 0.009(3)
C4' 0.066(4) 0.051(4) 0.047(3) -0.004(3) 0.009(3) 0.000(3)
C5' 0.073(4) 0.055(4) 0.057(4) -0.010(3) 0.006(4) 0.015(4)
O1' 0.067(3) 0.042(2) 0.079(3) -0.006(2) -0.003(2) -0.004(2)
C2' 0.061(4) 0.051(4) 0.058(4) -0.005(3) 0.008(3) 0.001(3)

loop_
_atom_type_symbol
_atom_type_description
_atom_type_scat_dispersion_real
_atom_type_scat_dispersion_imag
_atom_type_scat_source
C C 0.0033 0.0016 'International Tables Vol C Tables 4.2.6.8 and 6.1.1.4'
H H 0.0000 0.0000 'International Tables Vol C Tables 4.2.6.8 and 6.1.1.4'
N N 0.0061 0.0033 'International Tables Vol C Tables 4.2.6.8 and 6.1.1.4'
O O 0.0106 0.0060 'International Tables Vol C Tables 4.2.6.8 and 6.1.1.4'
S S 0.1246 0.1234 'International Tables Vol C Tables 4.2.6.8 and 6.1.1.4'

loop_
_geom_angle_atom_site_label_1
_geom_angle_atom_site_label_2
_geom_angle_atom_site_label_3
_geom_angle
_geom_angle_publ_flag
C2" S1" C8A" 94.8(2) yes
N3" C2" S2" 128.4(4) yes
N3" C2" S1" 111.2(3) yes
S2" C2" S1" 120.3(3) yes
C2" N3" C1 127.7(4) yes
C2" N3" C3A" 114.2(3) yes
C1 N3" C3A" 118.1(4) yes
N3" C3A" C3B" 116.7(4) yes
N3" C3A" C8A" 107.5(3) yes
C3B" C3A" C8A" 103.1(4) yes
N3" C3A" H3A" 109.7 ?
C3B" C3A" H3A" 109.7 ?
C8A" C3A" H3A" 109.7 ?
C7A" C3B" C4" 119.7(5) yes
C7A" C3B" C3A" 111.6(4) yes
C4" C3B" C3A" 128.6(5) yes
C3B" C4" C5" 118.9(5) yes
C3B" C4" H4" 120.5 ?
C5" C4" H4" 120.5 ?
C6" C5" C4" 120.2(5) yes
C6" C5" H5" 119.9 ?
C4" C5" H5" 119.9 ?
C5" C6" C7" 120.8(5) yes
C5" C6" H6" 119.6 ?
C7" C6" H6" 119.6 ?
C7A" C7" C6" 119.3(5) yes
C7A" C7" H7" 120.3 ?
C6" C7" H7" 120.3 ?
C7" C7A" C3B" 121.1(5) yes
C7" C7A" C7B" 129.0(5) yes
C3B" C7A" C7B" 109.9(4) yes
C7A" C7B" C8A" 103.7(4) yes
C7A" C7B" H7A" 111.0 ?
C8A" C7B" H7A" 111.0 ?
C7A" C7B" H7B" 111.0 ?
C8A" C7B" H7B" 111.0 ?
H7A" C7B" H7B" 109.0 ?
C7B" C8A" C3A" 106.3(4) yes
C7B" C8A" S1" 111.2(4) yes
C3A" C8A" S1" 103.9(3) yes
C7B" C8A" H8A" 111.7 ?
C3A" C8A" H8A" 111.7 ?
S1" C8A" H8A" 111.7 ?
O1 C1 N3" 117.0(4) yes
O1 C1 C2 123.7(4) yes
N3" C1 C2 119.2(4) yes
C1 C2 C3 113.6(4) yes
C1 C2 H2A 108.8 ?
C3 C2 H2A 108.8 ?
C1 C2 H2B 108.8 ?
C3 C2 H2B 108.8 ?
H2A C2 H2B 107.7 ?
O3 C3 C3' 110.9(4) yes
O3 C3 C2 106.3(4) yes
C3' C3 C2 110.5(4) yes
O3 C3 H3A 109.7 ?
C3' C3 H3A 109.7 ?
C2 C3 H3A 109.7 ?
C3 O3 H3B 109.5 ?
C2' C3' C4' 105.7(5) yes
C2' C3' C3 127.9(5) yes
C4' C3' C3 126.4(5) yes
C5' C4' C3' 107.2(5) yes
C5' C4' H4' 126.4 ?
C3' C4' H4' 126.4 ?
C4' C5' O1' 110.9(5) yes
C4' C5' H5' 124.5 ?
O1' C5' H5' 124.5 ?
C5' O1' C2' 105.6(4) yes
C3' C2' O1' 110.6(5) yes
C3' C2' H2' 124.7 ?
O1' C2' H2' 124.7 ?

loop_
_geom_bond_atom_site_label_1
_geom_bond_atom_site_label_2
_geom_bond_distance
_geom_bond_publ_flag
S1" C2" 1.727(5) yes
S1" C8A" 1.814(5) yes
C2" N3" 1.373(5) yes
C2" S2" 1.654(5) yes
N3" C1 1.411(5) yes
N3" C3A" 1.485(5) yes
C3A" C3B" 1.495(6) yes
C3A" C8A" 1.534(6) yes
C3A" H3A" 1.0000 ?
C3B" C7A" 1.392(6) yes
C3B" C4" 1.394(6) yes
C4" C5" 1.398(7) yes
C4" H4" 0.9500 ?
C5" C6" 1.376(7) yes
C5" H5" 0.9500 ?
C6" C7" 1.385(7) yes
C6" H6" 0.9500 ?
C7" C7A" 1.367(7) yes
C7" H7" 0.9500 ?
C7A" C7B" 1.505(7) yes
C7B" C8A" 1.533(6) yes
C7B" H7A" 0.9900 ?
C7B" H7B" 0.9900 ?
C8A" H8A" 1.0000 ?
C1 O1 1.214(5) yes
C1 C2 1.501(6) yes
C2 C3 1.513(6) yes
C2 H2A 0.9900 ?
C2 H2B 0.9900 ?
C3 O3 1.423(5) yes
C3 C3' 1.500(6) yes
C3 H3A 1.0000 ?
O3 H3B 0.8400 ?
C3' C2' 1.342(6) yes
C3' C4' 1.418(6) yes
C4' C5' 1.327(7) yes
C4' H4' 0.9500 ?
C5' O1' 1.356(6) yes
C5' H5' 0.9500 ?
O1' C2' 1.373(6) yes
C2' H2' 0.9500 ?

loop_
_geom_hbond_atom_site_label_D
_geom_hbond_atom_site_label_H
_geom_hbond_atom_site_label_A
_geom_hbond_site_symmetry_A
_geom_hbond_distance_DH
_geom_hbond_distance_HA
_geom_hbond_distance_DA
_geom_hbond_angle_DHA
_geom_hbond_publ_flag
O3 H3B O1 4_455 0.84 2.01 2.847(4) 173 yes

loop_
_geom_torsion_atom_site_label_1
_geom_torsion_atom_site_label_2
_geom_torsion_atom_site_label_3
_geom_torsion_atom_site_label_4
_geom_torsion
C8A" S1" C2" N3" -4.7(4)
C8A" S1" C2" S2" 180.0(3)
S2" C2" N3" C1 -18.7(7)
S1" C2" N3" C1 166.4(4)
S2" C2" N3" C3A" 161.5(4)
S1" C2" N3" C3A" -13.4(5)
C2" N3" C3A" C3B" -86.5(5)
C1 N3" C3A" C3B" 93.7(5)
C2" N3" C3A" C8A" 28.6(5)
C1 N3" C3A" C8A" -151.2(4)
N3" C3A" C3B" C7A" 132.2(4)
C8A" C3A" C3B" C7A" 14.7(5)
N3" C3A" C3B" C4" -51.1(6)
C8A" C3A" C3B" C4" -168.7(5)
C7A" C3B" C4" C5" -0.7(7)
C3A" C3B" C4" C5" -177.1(5)
C3B" C4" C5" C6" 0.9(8)
C4" C5" C6" C7" -1.0(8)
C5" C6" C7" C7A" 0.8(8)
C6" C7" C7A" C3B" -0.6(7)
C6" C7" C7A" C7B" 177.3(5)
C4" C3B" C7A" C7" 0.5(7)
C3A" C3B" C7A" C7" 177.5(4)
C4" C3B" C7A" C7B" -177.7(4)
C3A" C3B" C7A" C7B" -0.7(6)
C7" C7A" C7B" C8A" 168.3(5)
C3B" C7A" C7B" C8A" -13.6(5)
C7A" C7B" C8A" C3A" 22.3(5)
C7A" C7B" C8A" S1" -90.1(4)
N3" C3A" C8A" C7B" -146.3(4)
C3B" C3A" C8A" C7B" -22.5(5)
N3" C3A" C8A" S1" -29.0(4)
C3B" C3A" C8A" S1" 94.9(3)
C2" S1" C8A" C7B" 133.6(4)
C2" S1" C8A" C3A" 19.7(3)
C2" N3" C1 O1 158.4(5)
C3A" N3" C1 O1 -21.8(7)
C2" N3" C1 C2 -24.3(7)
C3A" N3" C1 C2 155.5(4)
O1 C1 C2 C3 17.6(7)
N3" C1 C2 C3 -159.5(4)
C1 C2 C3 O3 58.7(5)
C1 C2 C3 C3' 179.1(4)
O3 C3 C3' C2' -137.7(5)
C2 C3 C3' C2' 104.7(6)
O3 C3 C3' C4' 41.1(6)
C2 C3 C3' C4' -76.6(6)
C2' C3' C4' C5' 0.5(6)
C3 C3' C4' C5' -178.5(5)
C3' C4' C5' O1' -1.1(6)
C4' C5' O1' C2' 1.2(6)
C4' C3' C2' O1' 0.3(6)
C3 C3' C2' O1' 179.3(4)
C5' O1' C2' C3' -0.9(6)
